data_9009906
loop_
_publ_author_name
'Rundqvist, S.'
'Runnsjo, G.'

_publ_section_title
;
 Crystal structure refinement of Cr3C2
 Note: values obtained from intensities measured with scintillation counter
;
_journal_name_full 'Acta Chemica Scandinavica'
_journal_page_first 1191
_journal_page_last 1199
_journal_paper_doi 10.3891/acta.chem.scand.23-1191
_journal_volume 23
_journal_year 1969
_chemical_compound_source Synthetic
_chemical_formula_sum 'C2 Cr3'
_chemical_name_mineral Tongbaite
_space_group_IT_number 62
_symmetry_space_group_name_Hall '-P 2ac 2n'
_symmetry_space_group_name_H-M 'P n m a'
_cell_angle_alpha 90
_cell_angle_beta 90
_cell_angle_gamma 90
_cell_length_a 5.5329
_cell_length_b 2.8290
_cell_length_c 11.4719
_cell_formula_units_Z 4
_cell_volume 179.565
_database_code_amcsd 0011914
_exptl_crystal_density_diffrn 6.659
_cod_original_formula_sum 'Cr3 C2'
_cod_database_code 9009906

loop_
_space_group_symop_operation_xyz
x,y,z
x,1/2-y,z
-x,1/2+y,-z
1/2-x,1/2+y,1/2+z
1/2+x,1/2-y,1/2-z
1/2+x,y,1/2-z
1/2-x,-y,1/2+z
-x,-y,-z

loop_
_atom_site_label
_atom_site_fract_x
_atom_site_fract_y
_atom_site_fract_z
_atom_site_U_iso_or_equiv
Cr1 0.01632 0.25000 0.40165 0.00683
Cr2 0.18079 0.25000 0.77351 0.00670
Cr3 0.86913 0.25000 0.93131 0.00640
C1 0.09930 0.25000 0.20610 0.01039
C2 0.24040 0.25000 0.95310 0.01051

loop_
_cod_related_entry_id
_cod_related_entry_database
_cod_related_entry_code
1 AMCSD 0011914
